data_7247274
loop_
_publ_author_name
'Verma, Ekta'
'Patil, Shailendra'
'Gajbhiye, Asmita'

_publ_section_title
;
 Sequential analysis for identification of byproduct from N-benzylation
 reaction: wound healing and anti-inflammatory potential of the byproduct
 4-chlorobenzyl 2-((4-chlorobenzyl)amino)benzoate
;
_journal_issue 37
_journal_name_full 'RSC Advances'
_journal_page_first 25904
_journal_page_last 25911
_journal_paper_doi 10.1039/D3RA03720G
_journal_volume 13
_journal_year 2023
_chemical_formula_moiety 'C21 H17 Cl2 N O2'
_chemical_formula_sum 'C21 H17 Cl2 N O2'
_chemical_formula_weight 386.26
_space_group_crystal_system monoclinic
_space_group_IT_number 14
_space_group_name_Hall '-P 2ybc'
_space_group_name_H-M_alt 'P 1 21/c 1'
_atom_sites_solution_hydrogens mixed
_atom_sites_solution_primary direct
_audit_creation_date 2020-01-31
_audit_creation_method
;
Olex2 1.2
(compiled 2018.05.29 svn.r3508 for OlexSys, GUI svn.r5506)
;
_audit_update_record
;
2023-06-03 deposited with the CCDC.	2023-08-16 downloaded from the CCDC.
;
_cell_angle_alpha 90
_cell_angle_beta 100.272(9)
_cell_angle_gamma 90
_cell_formula_units_Z 4
_cell_length_a 15.168(8)
_cell_length_b 5.683(3)
_cell_length_c 21.306(11)
_cell_measurement_reflns_used 902
_cell_measurement_temperature 296(2)
_cell_measurement_theta_max 22.56
_cell_measurement_theta_min 4.02
_cell_volume 1807.1(16)
_computing_molecular_graphics 'Olex2 (Dolomanov et al., 2009)'
_computing_publication_material 'Olex2 (Dolomanov et al., 2009)'
_computing_structure_refinement 'ShelXL (Sheldrick, 2015)'
_computing_structure_solution 'XS (Sheldrick, 2008)'
_diffrn_ambient_temperature 296.15
_diffrn_measured_fraction_theta_full 0.950
_diffrn_measured_fraction_theta_max 0.890
_diffrn_measurement_device_type 'Bruker APEX-II CCD'
_diffrn_measurement_method '\f and \w scans'
_diffrn_radiation_type MoK\a
_diffrn_radiation_wavelength 0.71073
_diffrn_reflns_av_R_equivalents 0.0496
_diffrn_reflns_av_unetI/netI 0.0887
_diffrn_reflns_Laue_measured_fraction_full 0.950
_diffrn_reflns_Laue_measured_fraction_max 0.890
_diffrn_reflns_limit_h_max 20
_diffrn_reflns_limit_h_min -16
_diffrn_reflns_limit_k_max 7
_diffrn_reflns_limit_k_min -7
_diffrn_reflns_limit_l_max 23
_diffrn_reflns_limit_l_min -28
_diffrn_reflns_number 7043
_diffrn_reflns_point_group_measured_fraction_full 0.950
_diffrn_reflns_point_group_measured_fraction_max 0.890
_diffrn_reflns_theta_full 25.242
_diffrn_reflns_theta_max 29.138
_diffrn_reflns_theta_min 4.017
_diffrn_standards_number 0
_exptl_absorpt_coefficient_mu 0.375
_exptl_absorpt_correction_type none
_exptl_crystal_colour 'color less'
_exptl_crystal_density_diffrn 1.420
_exptl_crystal_description plate
_exptl_crystal_F_000 800
_exptl_crystal_size_max 0.36
_exptl_crystal_size_mid 0.22
_exptl_crystal_size_min 0.2
_refine_diff_density_max 0.305
_refine_diff_density_min -0.400
_refine_diff_density_rms 0.075
_refine_ls_extinction_method none
_refine_ls_goodness_of_fit_ref 0.897
_refine_ls_hydrogen_treatment mixed
_refine_ls_matrix_type full
_refine_ls_number_parameters 239
_refine_ls_number_reflns 4330
_refine_ls_number_restraints 0
_refine_ls_restrained_S_all 0.897
_refine_ls_R_factor_all 0.1098
_refine_ls_R_factor_gt 0.0598
_refine_ls_shift/su_max 0.000
_refine_ls_shift/su_mean 0.000
_refine_ls_structure_factor_coef Fsqd
_refine_ls_weighting_details
;
 w=1/[\s^2^(Fo^2^)+(0.1000P)^2^]
 where P=(Fo^2^+2Fc^2^)/3
;
_refine_ls_weighting_scheme calc
_refine_ls_wR_factor_gt 0.1454
_refine_ls_wR_factor_ref 0.1803
_reflns_Friedel_coverage 0.000
_reflns_number_gt 2524
_reflns_number_total 4330
_reflns_threshold_expression 'I > 2\s(I)'
_cod_data_source_file d3ra03720g2.cif
_cod_data_source_block m
_cod_database_code 7247274
_shelxl_version_number 2012-9
_shelx_space_group_comment
;
The symmetry employed for this shelxl refinement is uniquely defined
by the following loop, which should always be used as a source of
symmetry information in preference to the above space-group names.
They are only intended as comments.
;
_shelx_estimated_absorpt_t_max 0.929
_shelx_estimated_absorpt_t_min 0.877
_olex2_refinement_description
;
1. Fixed Uiso
 At 1.2 times of:
  All C(H) groups, All C(H,H) groups
2.a Secondary CH2 refined with riding coordinates:
 C7(H7A,H7B), C15(H15A,H15B)
2.b Aromatic/amide H refined with riding coordinates:
 C2(H2), C3(H3), C5(H5), C6(H6), C10(H10), C11(H11), C12(H12), C13(H13),
 C17(H17), C18(H18), C20(H20), C21(H21)
;
_olex2_submission_special_instructions 'No special instructions were received'

loop_
_space_group_symop_operation_xyz
'x, y, z'
'-x, y+1/2, -z+1/2'
'-x, -y, -z'
'x, -y-1/2, z-1/2'

loop_
_atom_site_label
_atom_site_type_symbol
_atom_site_fract_x
_atom_site_fract_y
_atom_site_fract_z
_atom_site_U_iso_or_equiv
_atom_site_adp_type
_atom_site_occupancy
_atom_site_site_symmetry_order
_atom_site_calc_flag
_atom_site_refinement_flags_posn
_atom_site_refinement_flags_adp
_atom_site_refinement_flags_occupancy
_atom_site_disorder_assembly
_atom_site_disorder_group
Cl1 Cl 1.06865(5) 1.28309(17) 0.40217(4) 0.0405(3) Uani 1 1 d . . . . .
Cl2 Cl 0.08009(6) -0.10344(17) 0.23888(4) 0.0435(3) Uani 1 1 d . . . . .
O1 O 0.70688(13) 0.6202(4) 0.41136(10) 0.0304(5) Uani 1 1 d . . . . .
O2 O 0.59184(14) 0.5528(4) 0.46207(10) 0.0330(5) Uani 1 1 d . . . . .
N1 N 0.48183(17) 0.1858(5) 0.41860(13) 0.0285(6) Uani 1 1 d . . . . .
H1 H 0.493(2) 0.294(6) 0.4431(17) 0.033(10) Uiso 1 1 d . . . . .
C1 C 0.9712(2) 1.1425(6) 0.41639(15) 0.0299(7) Uani 1 1 d . . . . .
C2 C 0.9449(2) 0.9346(6) 0.38555(16) 0.0346(8) Uani 1 1 d . . . . .
H2 H 0.9781 0.8690 0.3572 0.042 Uiso 1 1 calc R . . . .
C3 C 0.8678(2) 0.8247(6) 0.39751(15) 0.0327(7) Uani 1 1 d . . . . .
H3 H 0.8495 0.6837 0.3771 0.039 Uiso 1 1 calc R . . . .
C4 C 0.8178(2) 0.9219(5) 0.43935(14) 0.0262(7) Uani 1 1 d . . . . .
C5 C 0.8459(2) 1.1329(6) 0.46929(15) 0.0319(7) Uani 1 1 d . . . . .
H5 H 0.8127 1.1999 0.4974 0.038 Uiso 1 1 calc R . . . .
C6 C 0.9223(2) 1.2445(6) 0.45801(16) 0.0338(8) Uani 1 1 d . . . . .
H6 H 0.9407 1.3861 0.4781 0.041 Uiso 1 1 calc R . . . .
C7 C 0.7346(2) 0.8093(6) 0.45538(16) 0.0304(7) Uani 1 1 d . . . . .
H7A H 0.7468 0.7490 0.4987 0.037 Uiso 1 1 calc R . . . .
H7B H 0.6871 0.9253 0.4525 0.037 Uiso 1 1 calc R . . . .
C8 C 0.63241(19) 0.5035(5) 0.41910(14) 0.0249(6) Uani 1 1 d . . . . .
C9 C 0.60883(19) 0.3153(5) 0.37172(14) 0.0243(6) Uani 1 1 d . . . . .
C10 C 0.6614(2) 0.2832(6) 0.32405(15) 0.0286(7) Uani 1 1 d . . . . .
H10 H 0.7079 0.3877 0.3218 0.034 Uiso 1 1 calc R . . . .
C11 C 0.6459(2) 0.1015(6) 0.28069(16) 0.0334(8) Uani 1 1 d . . . . .
H11 H 0.6804 0.0853 0.2490 0.040 Uiso 1 1 calc R . . . .
C12 C 0.5775(2) -0.0574(6) 0.28524(15) 0.0305(7) Uani 1 1 d . . . . .
H12 H 0.5674 -0.1834 0.2570 0.037 Uiso 1 1 calc R . . . .
C13 C 0.5245(2) -0.0305(5) 0.33111(14) 0.0263(7) Uani 1 1 d . . . . .
H13 H 0.4790 -0.1387 0.3330 0.032 Uiso 1 1 calc R . . . .
C14 C 0.53744(18) 0.1564(5) 0.37494(13) 0.0228(6) Uani 1 1 d . . . . .
C15 C 0.42055(19) 0.0043(6) 0.43213(14) 0.0282(7) Uani 1 1 d . . . . .
H15A H 0.4049 0.0360 0.4735 0.034 Uiso 1 1 calc R . . . .
H15B H 0.4515 -0.1458 0.4350 0.034 Uiso 1 1 calc R . . . .
C16 C 0.3352(2) -0.0171(5) 0.38362(14) 0.0258(7) Uani 1 1 d . . . . .
C17 C 0.2813(2) -0.2161(6) 0.38407(16) 0.0312(7) Uani 1 1 d . . . . .
H17 H 0.2985 -0.3331 0.4143 0.037 Uiso 1 1 calc R . . . .
C18 C 0.2025(2) -0.2421(6) 0.34016(16) 0.0322(8) Uani 1 1 d . . . . .
H18 H 0.1671 -0.3753 0.3409 0.039 Uiso 1 1 calc R . . . .
C19 C 0.1772(2) -0.0674(6) 0.29515(15) 0.0301(7) Uani 1 1 d . . . . .
C20 C 0.2286(2) 0.1307(6) 0.29382(16) 0.0313(7) Uani 1 1 d . . . . .
H20 H 0.2111 0.2470 0.2634 0.038 Uiso 1 1 calc R . . . .
C21 C 0.3068(2) 0.1558(5) 0.33815(14) 0.0278(7) Uani 1 1 d . . . . .
H21 H 0.3411 0.2911 0.3375 0.033 Uiso 1 1 calc R . . . .

loop_
_atom_site_aniso_label
_atom_site_aniso_U_11
_atom_site_aniso_U_22
_atom_site_aniso_U_33
_atom_site_aniso_U_23
_atom_site_aniso_U_13
_atom_site_aniso_U_12
Cl1 0.0352(4) 0.0474(5) 0.0399(5) 0.0060(4) 0.0092(4) -0.0141(4)
Cl2 0.0336(4) 0.0529(6) 0.0419(6) -0.0049(4) 0.0014(4) -0.0076(4)
O1 0.0302(11) 0.0316(13) 0.0308(12) -0.0056(10) 0.0089(9) -0.0062(9)
O2 0.0375(12) 0.0356(13) 0.0289(13) -0.0092(10) 0.0139(10) -0.0100(10)
N1 0.0346(14) 0.0297(15) 0.0232(15) -0.0074(12) 0.0102(11) -0.0102(12)
C1 0.0312(16) 0.0290(17) 0.0281(18) 0.0036(14) 0.0013(13) -0.0061(13)
C2 0.0367(17) 0.037(2) 0.0323(19) -0.0022(15) 0.0120(14) -0.0030(14)
C3 0.0391(18) 0.0294(18) 0.0309(19) -0.0056(14) 0.0101(14) -0.0077(14)
C4 0.0294(15) 0.0256(16) 0.0230(17) 0.0003(13) 0.0030(12) -0.0034(12)
C5 0.0310(16) 0.0348(19) 0.0305(18) -0.0057(14) 0.0075(14) -0.0035(14)
C6 0.0367(17) 0.0319(19) 0.0322(19) -0.0042(14) 0.0042(14) -0.0080(14)
C7 0.0336(16) 0.0298(17) 0.0285(18) -0.0052(14) 0.0073(13) -0.0076(14)
C8 0.0279(15) 0.0242(16) 0.0225(16) -0.0003(12) 0.0045(12) -0.0025(12)
C9 0.0271(14) 0.0245(16) 0.0213(16) -0.0006(12) 0.0047(12) -0.0006(12)
C10 0.0294(15) 0.0320(18) 0.0258(17) 0.0004(14) 0.0087(13) -0.0011(13)
C11 0.0360(17) 0.0369(19) 0.0305(19) -0.0051(15) 0.0147(14) -0.0017(14)
C12 0.0362(17) 0.0312(18) 0.0247(17) -0.0057(14) 0.0072(13) 0.0011(14)
C13 0.0302(15) 0.0255(16) 0.0228(16) -0.0005(12) 0.0034(12) -0.0025(12)
C14 0.0251(14) 0.0278(17) 0.0148(15) 0.0014(12) 0.0013(11) 0.0000(12)
C15 0.0325(16) 0.0283(17) 0.0253(17) -0.0010(13) 0.0095(13) -0.0032(13)
C16 0.0313(15) 0.0252(16) 0.0240(16) -0.0011(13) 0.0129(13) -0.0030(12)
C17 0.0383(17) 0.0284(17) 0.0296(18) 0.0033(14) 0.0134(14) -0.0040(14)
C18 0.0337(17) 0.0297(18) 0.0361(19) -0.0061(14) 0.0140(14) -0.0108(13)
C19 0.0289(15) 0.0372(19) 0.0254(17) -0.0056(14) 0.0084(13) -0.0038(13)
C20 0.0360(17) 0.0301(18) 0.0295(18) 0.0008(14) 0.0106(14) -0.0011(14)
C21 0.0318(16) 0.0258(17) 0.0279(18) -0.0020(13) 0.0106(13) -0.0065(13)

loop_
_atom_type_symbol
_atom_type_description
_atom_type_scat_dispersion_real
_atom_type_scat_dispersion_imag
_atom_type_scat_source
C C 0.0033 0.0016 'International Tables Vol C Tables 4.2.6.8 and 6.1.1.4'
H H 0.0000 0.0000 'International Tables Vol C Tables 4.2.6.8 and 6.1.1.4'
Cl Cl 0.1484 0.1585 'International Tables Vol C Tables 4.2.6.8 and 6.1.1.4'
N N 0.0061 0.0033 'International Tables Vol C Tables 4.2.6.8 and 6.1.1.4'
O O 0.0106 0.0060 'International Tables Vol C Tables 4.2.6.8 and 6.1.1.4'

loop_
_geom_angle_atom_site_label_1
_geom_angle_atom_site_label_2
_geom_angle_atom_site_label_3
_geom_angle
_geom_angle_site_symmetry_1
_geom_angle_site_symmetry_3
_geom_angle_publ_flag
C8 O1 C7 116.2(2) . . ?
C14 N1 C15 122.7(3) . . ?
C2 C1 Cl1 119.3(2) . . ?
C2 C1 C6 121.6(3) . . ?
C6 C1 Cl1 119.0(2) . . ?
C1 C2 C3 118.7(3) . . ?
C4 C3 C2 121.0(3) . . ?
C3 C4 C5 118.8(3) . . ?
C3 C4 C7 123.6(3) . . ?
C5 C4 C7 117.6(3) . . ?
C6 C5 C4 121.0(3) . . ?
C5 C6 C1 118.8(3) . . ?
O1 C7 C4 109.1(2) . . ?
O1 C8 C9 112.4(2) . . ?
O2 C8 O1 121.6(3) . . ?
O2 C8 C9 125.9(3) . . ?
C10 C9 C8 119.3(3) . . ?
C10 C9 C14 119.1(3) . . ?
C14 C9 C8 121.6(3) . . ?
C11 C10 C9 121.9(3) . . ?
C10 C11 C12 118.7(3) . . ?
C13 C12 C11 120.9(3) . . ?
C12 C13 C14 121.6(3) . . ?
N1 C14 C9 121.4(3) . . ?
N1 C14 C13 120.8(3) . . ?
C13 C14 C9 117.8(3) . . ?
N1 C15 C16 115.0(3) . . ?
C17 C16 C15 119.5(3) . . ?
C21 C16 C15 122.7(3) . . ?
C21 C16 C17 117.9(3) . . ?
C18 C17 C16 121.1(3) . . ?
C19 C18 C17 119.3(3) . . ?
C18 C19 Cl2 119.3(2) . . ?
C20 C19 Cl2 119.8(3) . . ?
C20 C19 C18 120.9(3) . . ?
C19 C20 C21 119.4(3) . . ?
C20 C21 C16 121.5(3) . . ?

loop_
_geom_bond_atom_site_label_1
_geom_bond_atom_site_label_2
_geom_bond_distance
_geom_bond_site_symmetry_2
_geom_bond_publ_flag
Cl1 C1 1.754(3) . ?
Cl2 C19 1.737(3) . ?
O1 C7 1.439(4) . ?
O1 C8 1.345(3) . ?
O2 C8 1.223(3) . ?
N1 C14 1.373(4) . ?
N1 C15 1.451(4) . ?
C1 C2 1.376(4) . ?
C1 C6 1.380(4) . ?
C2 C3 1.389(4) . ?
C3 C4 1.384(4) . ?
C4 C5 1.389(4) . ?
C4 C7 1.508(4) . ?
C5 C6 1.380(4) . ?
C8 C9 1.470(4) . ?
C9 C10 1.411(4) . ?
C9 C14 1.421(4) . ?
C10 C11 1.377(4) . ?
C11 C12 1.392(4) . ?
C12 C13 1.380(4) . ?
C13 C14 1.404(4) . ?
C15 C16 1.511(4) . ?
C16 C17 1.396(4) . ?
C16 C21 1.393(4) . ?
C17 C18 1.388(5) . ?
C18 C19 1.386(4) . ?
C19 C20 1.373(4) . ?
C20 C21 1.386(4) . ?
